data_7036499
loop_
_publ_author_name
'Zhang, Zong-Hui'
'Liu, Bing'
'Xu, Ling'
'Jiao, Huan'

_publ_section_title
;
 Combination effect of ionic liquid components on the structure and
 properties in 1,4-benzenedicarboxylate based zinc metal-organic
 frameworks.
;
_journal_issue 41
_journal_name_full 'Dalton transactions (Cambridge, England : 2003)'
_journal_page_first 17980
_journal_page_last 17989
_journal_paper_doi 10.1039/c5dt02672e
_journal_volume 44
_journal_year 2015
_chemical_formula_moiety 'C24 H12 I2 O12 Zn3, 2(C8 H15 N2)'
_chemical_formula_sum 'C40 H42 I2 N4 O12 Zn3'
_chemical_formula_weight 1220.69
_chemical_name_systematic
; 
 ? 
;
_space_group_IT_number 14
_symmetry_cell_setting monoclinic
_symmetry_space_group_name_Hall '-P 2ybc'
_symmetry_space_group_name_H-M 'P 1 21/c 1'
_atom_sites_solution_hydrogens geom
_atom_sites_solution_primary direct
_atom_sites_solution_secondary difmap
_audit_block_doi 10.5517/cc1j5jdm
_audit_creation_method SHELXL-97
_audit_update_record
;
2015-06-08 deposited with the CCDC.
2015-09-11 downloaded from the CCDC.
;
_cell_angle_alpha 90.00
_cell_angle_beta 107.452(8)
_cell_angle_gamma 90.00
_cell_formula_units_Z 2
_cell_length_a 13.2721(12)
_cell_length_b 9.6225(7)
_cell_length_c 18.4952(12)
_cell_measurement_temperature 293(2)
_cell_volume 2253.3(3)
_computing_cell_refinement 'CrystalClear (Rigaku Corp., 2002)'
_computing_data_collection 'CrystalClear (Rigaku Corp., 2002)'
_computing_data_reduction 'CrystalClear (Rigaku Corp., 2002)'
_computing_molecular_graphics 'Siemens SHELXTL^TM^ 5'
_computing_publication_material 'Siemens SHELXTL^TM^ 5'
_computing_structure_refinement 'Siemens SHELXTL^TM^ 5'
_computing_structure_solution 'Siemens SHELXTL^TM^ 5'
_diffrn_ambient_temperature 293(2)
_diffrn_measured_fraction_theta_full 0.989
_diffrn_measured_fraction_theta_max 0.989
_diffrn_measurement_device_type 'Rigaku Mercury CCD'
_diffrn_measurement_method \w
_diffrn_radiation_monochromator graphite
_diffrn_radiation_source 'rotating-anode generator'
_diffrn_radiation_type MoK\a
_diffrn_radiation_wavelength 0.71073
_diffrn_reflns_av_R_equivalents 0.0463
_diffrn_reflns_av_sigmaI/netI 0.0626
_diffrn_reflns_limit_h_max 12
_diffrn_reflns_limit_h_min -15
_diffrn_reflns_limit_k_max 6
_diffrn_reflns_limit_k_min -11
_diffrn_reflns_limit_l_max 22
_diffrn_reflns_limit_l_min -22
_diffrn_reflns_number 9682
_diffrn_reflns_theta_full 25.02
_diffrn_reflns_theta_max 25.02
_diffrn_reflns_theta_min 3.73
_exptl_absorpt_coefficient_mu 3.017
_exptl_absorpt_correction_T_max 0.786
_exptl_absorpt_correction_T_min 0.608
_exptl_absorpt_correction_type multi-scan
_exptl_absorpt_process_details 'Sphere (CrystalClear)'
_exptl_crystal_colour colorless
_exptl_crystal_density_diffrn 1.799
_exptl_crystal_density_method 'not measured'
_exptl_crystal_description Block
_exptl_crystal_F_000 1204
_exptl_crystal_size_max 0.22
_exptl_crystal_size_mid 0.14
_exptl_crystal_size_min 0.08
_refine_diff_density_max 1.867
_refine_diff_density_min -1.267
_refine_diff_density_rms 0.167
_refine_ls_extinction_method none
_refine_ls_goodness_of_fit_ref 1.070
_refine_ls_hydrogen_treatment constr
_refine_ls_matrix_type full
_refine_ls_number_parameters 265
_refine_ls_number_reflns 3945
_refine_ls_number_restraints 42
_refine_ls_restrained_S_all 1.070
_refine_ls_R_factor_all 0.0932
_refine_ls_R_factor_gt 0.0715
_refine_ls_shift/su_max 0.009
_refine_ls_shift/su_mean 0.001
_refine_ls_structure_factor_coef Fsqd
_refine_ls_weighting_details 'calc w=1/[\s^2^(Fo^2^)+(0.0754P)^2^+24.1601P] where P=(Fo^2^+2Fc^2^)/3'
_refine_ls_weighting_scheme calc
_refine_ls_wR_factor_gt 0.1770
_refine_ls_wR_factor_ref 0.1920
_reflns_number_gt 3008
_reflns_number_total 3945
_reflns_threshold_expression >2sigma(I)
_cod_data_source_file c5dt02672e2.cif
_cod_data_source_block 14
_cod_depositor_comments
;
The following automatic conversions were performed:

'_symmetry_cell_setting' value 'Monoclinic' changed to 'monoclinic'
according to
/usr/data/users/saulius/crontab/automatic-downloads/rss-feeds/RSC/lib/dictionaries/cif_core.dic
dictionary named 'cif_core.dic' version 2.4.2 from 2011-04-26.

Automatic conversion script
Id: cif_fix_values 3271 2015-04-21 07:52:19Z andrius 

 Adding full bibliography for 7036490--7036500.cif.
;
_cod_original_sg_symbol_H-M P2(1)/c
_cod_database_code 7036499

loop_
_symmetry_equiv_pos_as_xyz
'x, y, z'
'-x, y+1/2, -z+1/2'
'-x, -y, -z'
'x, -y-1/2, z-1/2'

loop_
_atom_site_label
_atom_site_type_symbol
_atom_site_fract_x
_atom_site_fract_y
_atom_site_fract_z
_atom_site_U_iso_or_equiv
_atom_site_adp_type
_atom_site_occupancy
_atom_site_symmetry_multiplicity
_atom_site_calc_flag
_atom_site_refinement_flags
Zn1 Zn 0.74344(4) 0.95470(6) -0.05788(3) 0.02339(14) Uani 1 1 d .
Zn2 Zn 1.0000 1.0000 0.0000 0.02111(19) Uani 1 2 d S
I1 I 0.56321(3) 0.83778(6) -0.07882(3) 0.07089(17) Uani 1 1 d .
C11 C 0.83245(19) 1.1759(3) -0.22316(12) 0.0306(13) Uani 1 1 d G
C12 C 0.92752(19) 1.1882(4) -0.23972(15) 0.0492(18) Uani 1 1 d G
H12A H 0.9893 1.1532 -0.2063 0.059 Uiso 1 1 calc R
C13 C 0.9302(2) 1.2531(5) -0.30626(18) 0.0449(16) Uani 1 1 d G
H13A H 0.9939 1.2614 -0.3173 0.054 Uiso 1 1 calc R
C14 C 0.8379(3) 1.3055(4) -0.35625(16) 0.0293(13) Uani 1 1 d G
C15 C 0.7428(3) 1.2932(4) -0.33969(15) 0.0376(15) Uani 1 1 d G
H15A H 0.6810 1.3283 -0.3731 0.045 Uiso 1 1 calc R
C16 C 0.74010(19) 1.2283(4) -0.27315(14) 0.0401(15) Uani 1 1 d G
H16A H 0.6765 1.2200 -0.2621 0.048 Uiso 1 1 calc R
C17 C 0.8321(4) 1.1068(6) -0.1515(3) 0.0303(13) Uani 1 1 d .
C18 C 0.8422(4) 1.3782(5) -0.4273(2) 0.0287(13) Uani 1 1 d .
O11 O 0.9185(3) 1.0858(4) -0.1033(2) 0.0438(11) Uani 1 1 d .
O12 O 0.7431(3) 1.0715(4) -0.14403(19) 0.0391(10) Uani 1 1 d .
O13 O 0.9277(3) 1.3817(4) -0.44010(19) 0.0419(10) Uani 1 1 d .
C21 C 0.9394(4) 0.6158(5) -0.0289(3) 0.0317(14) Uani 1 1 d .
C22 C 0.9936(5) 0.6121(6) 0.0463(3) 0.0404(16) Uani 1 1 d .
H22A H 0.9916 0.6873 0.0775 0.048 Uiso 1 1 calc R
C23 C 0.9494(5) 0.5036(5) -0.0751(3) 0.0430(17) Uani 1 1 d .
H23A H 0.9160 0.5086 -0.1270 0.052 Uiso 1 1 calc R
C24 C 0.8678(4) 0.7356(6) -0.0619(3) 0.0356(14) Uani 1 1 d .
O21 O 0.8042(4) 0.7254(5) -0.1252(2) 0.0649(15) Uani 1 1 d .
O22 O 0.8744(3) 0.8432(4) -0.01947(19) 0.0299(9) Uani 1 1 d .
O24 O 0.7561(3) 1.4239(4) -0.46986(19) 0.0406(11) Uani 1 1 d .
N1 N 0.6280(8) 0.3856(9) -0.0803(5) 0.127(3) Uani 1 1 d U
N3 N 0.4943(9) 0.2842(9) -0.1657(5) 0.152(4) Uani 1 1 d D
C2 C 0.5557(9) 0.2779(11) -0.0982(6) 0.122(4) Uani 1 1 d U
H2A H 0.5523 0.2080 -0.0642 0.146 Uiso 1 1 calc R
C4 C 0.5246(14) 0.3942(17) -0.1938(8) 0.176(6) Uani 1 1 d U
H4A H 0.4948 0.4245 -0.2434 0.211 Uiso 1 1 calc R
C5 C 0.6036(14) 0.4586(17) -0.1432(8) 0.174(6) Uani 1 1 d U
H5A H 0.6358 0.5407 -0.1510 0.209 Uiso 1 1 calc R
C6 C 0.7036(14) 0.4256(18) -0.0079(9) 0.194(8) Uani 1 1 d .
H6A H 0.7029 0.3577 0.0299 0.291 Uiso 1 1 calc R
H6B H 0.6845 0.5147 0.0073 0.291 Uiso 1 1 calc R
H6C H 0.7732 0.4307 -0.0134 0.291 Uiso 1 1 calc R
C7 C 0.1921(9) 0.343(2) -0.1479(9) 0.256(3) Uani 1 1 d DU
H7A H 0.1718 0.4388 -0.1506 0.384 Uiso 1 1 calc R
H7B H 0.2114 0.3121 -0.0962 0.384 Uiso 1 1 calc R
H7C H 0.1338 0.2880 -0.1777 0.384 Uiso 1 1 calc R
C8 C 0.2830(11) 0.326(2) -0.1776(9) 0.232(9) Uani 1 1 d DU
H8A H 0.3399 0.3863 -0.1497 0.279 Uiso 1 1 calc R
H8B H 0.2625 0.3540 -0.2304 0.279 Uiso 1 1 calc R
C9 C 0.3201(16) 0.1860(16) -0.1716(9) 0.194(8) Uani 1 1 d U
H9A H 0.3395 0.1543 -0.1195 0.232 Uiso 1 1 calc R
H9B H 0.2666 0.1243 -0.2026 0.232 Uiso 1 1 calc R
C10 C 0.4137(11) 0.1912(13) -0.1995(8) 0.164(7) Uani 1 1 d DU
H10A H 0.4442 0.0988 -0.1944 0.197 Uiso 1 1 calc R
H10B H 0.3891 0.2122 -0.2533 0.197 Uiso 1 1 calc R

loop_
_atom_site_aniso_label
_atom_site_aniso_U_11
_atom_site_aniso_U_22
_atom_site_aniso_U_33
_atom_site_aniso_U_23
_atom_site_aniso_U_13
_atom_site_aniso_U_12
Zn1 0.0223(2) 0.0287(3) 0.0195(2) 0.0004(2) 0.00674(19) 0.0012(2)
Zn2 0.0205(3) 0.0269(4) 0.0173(3) 0.0004(3) 0.0078(3) 0.0047(3)
I1 0.0377(2) 0.0904(4) 0.0810(3) 0.0002(3) 0.0124(2) -0.0212(2)
C11 0.030(2) 0.034(3) 0.027(2) 0.006(2) 0.0094(19) -0.001(2)
C12 0.031(3) 0.075(4) 0.037(3) 0.030(3) 0.004(2) 0.007(3)
C13 0.028(2) 0.070(4) 0.043(3) 0.024(3) 0.020(2) 0.007(3)
C14 0.028(2) 0.041(3) 0.022(2) 0.007(2) 0.0124(17) -0.002(2)
C15 0.029(2) 0.057(4) 0.028(2) 0.015(2) 0.0107(19) 0.011(3)
C16 0.028(2) 0.059(4) 0.036(2) 0.027(2) 0.0136(19) 0.007(3)
C17 0.034(2) 0.028(3) 0.026(2) 0.002(2) 0.0048(19) 0.003(2)
C18 0.031(2) 0.033(3) 0.023(2) 0.007(2) 0.0084(18) -0.004(2)
O11 0.047(2) 0.048(2) 0.0311(17) 0.0187(17) 0.0049(16) -0.008(2)
O12 0.0445(19) 0.047(2) 0.0311(15) 0.0114(16) 0.0198(14) 0.0082(18)
O13 0.0456(18) 0.046(2) 0.0443(16) 0.0230(17) 0.0298(14) 0.0083(18)
C21 0.027(2) 0.022(2) 0.042(3) 0.002(2) 0.004(2) 0.002(2)
C22 0.048(3) 0.030(3) 0.044(3) -0.002(2) 0.015(2) 0.008(3)
C23 0.095(4) 0.017(2) 0.018(2) 0.002(2) 0.018(2) 0.005(3)
C24 0.040(3) 0.032(3) 0.036(2) -0.002(2) 0.013(2) -0.004(2)
O21 0.080(3) 0.047(2) 0.046(2) -0.006(2) -0.015(2) 0.027(2)
O22 0.0297(16) 0.0246(18) 0.0389(17) -0.0013(15) 0.0158(14) 0.0031(15)
O24 0.0349(18) 0.055(2) 0.0314(16) 0.0185(17) 0.0089(14) -0.0017(18)
N1 0.191(8) 0.072(5) 0.143(6) 0.039(5) 0.087(5) 0.046(5)
N3 0.271(11) 0.083(6) 0.122(6) -0.048(5) 0.090(6) -0.026(7)
C2 0.195(9) 0.068(5) 0.122(7) 0.015(6) 0.077(6) 0.058(6)
C4 0.249(13) 0.145(10) 0.125(9) 0.019(8) 0.045(8) -0.019(10)
C5 0.256(13) 0.152(11) 0.135(8) 0.025(7) 0.092(8) -0.050(10)
C6 0.180(15) 0.204(15) 0.189(13) 0.093(12) 0.041(12) 0.006(13)
C7 0.255(4) 0.258(4) 0.257(4) 0.001(3) 0.078(3) -0.003(3)
C8 0.33(2) 0.210(11) 0.150(12) 0.037(12) 0.063(13) 0.042(13)
C9 0.277(18) 0.142(10) 0.147(11) -0.006(10) 0.042(12) -0.039(11)
C10 0.248(15) 0.105(9) 0.145(10) -0.002(8) 0.068(10) 0.010(11)

loop_
_atom_type_symbol
_atom_type_description
_atom_type_scat_dispersion_real
_atom_type_scat_dispersion_imag
_atom_type_scat_source
C C 0.0033 0.0016 'International Tables Vol C Tables 4.2.6.8 and 6.1.1.4'
H H 0.0000 0.0000 'International Tables Vol C Tables 4.2.6.8 and 6.1.1.4'
N N 0.0061 0.0033 'International Tables Vol C Tables 4.2.6.8 and 6.1.1.4'
O O 0.0106 0.0060 'International Tables Vol C Tables 4.2.6.8 and 6.1.1.4'
Zn Zn 0.2839 1.4301 'International Tables Vol C Tables 4.2.6.8 and 6.1.1.4'
I I -0.4742 1.8119 'International Tables Vol C Tables 4.2.6.8 and 6.1.1.4'

loop_
_geom_angle_atom_site_label_1
_geom_angle_atom_site_label_2
_geom_angle_atom_site_label_3
_geom_angle
_geom_angle_site_symmetry_1
_geom_angle_site_symmetry_3
O12 Zn1 O24 108.20(17) . 4_586
O12 Zn1 O22 113.08(16) . .
O24 Zn1 O22 100.17(14) 4_586 .
O12 Zn1 I1 110.85(11) . .
O24 Zn1 I1 103.25(12) 4_586 .
O22 Zn1 I1 119.59(10) . .
O13 Zn2 O13 180.00(15) 2_744 4_586
O13 Zn2 O11 94.55(16) 2_744 3_775
O13 Zn2 O11 85.45(16) 4_586 3_775
O13 Zn2 O11 85.45(16) 2_744 .
O13 Zn2 O11 94.55(16) 4_586 .
O11 Zn2 O11 180.0(2) 3_775 .
O13 Zn2 O22 89.16(14) 2_744 .
O13 Zn2 O22 90.84(14) 4_586 .
O11 Zn2 O22 92.20(14) 3_775 .
O11 Zn2 O22 87.80(14) . .
O13 Zn2 O22 90.84(14) 2_744 3_775
O13 Zn2 O22 89.16(14) 4_586 3_775
O11 Zn2 O22 87.80(14) 3_775 3_775
O11 Zn2 O22 92.20(14) . 3_775
O22 Zn2 O22 180.0 . 3_775
C12 C11 C16 120.0 . .
C12 C11 C17 118.8(2) . .
C16 C11 C17 121.2(2) . .
C13 C12 C11 120.0 . .
C13 C12 H12A 120.0 . .
C11 C12 H12A 120.0 . .
C12 C13 C14 120.0 . .
C12 C13 H13A 120.0 . .
C14 C13 H13A 120.0 . .
C13 C14 C15 120.0 . .
C13 C14 C18 119.5(3) . .
C15 C14 C18 120.5(3) . .
C16 C15 C14 120.0 . .
C16 C15 H15A 120.0 . .
C14 C15 H15A 120.0 . .
C15 C16 C11 120.0 . .
C15 C16 H16A 120.0 . .
C11 C16 H16A 120.0 . .
O11 C17 O12 124.4(5) . .
O11 C17 C11 117.7(5) . .
O12 C17 C11 117.9(4) . .
O13 C18 O24 126.1(5) . .
O13 C18 C14 117.5(4) . .
O24 C18 C14 116.4(4) . .
C17 O11 Zn2 147.7(4) . .
C17 O12 Zn1 117.8(3) . .
C18 O13 Zn2 137.8(4) . 2_754
C22 C21 C23 118.9(5) . .
C22 C21 C24 120.7(5) . .
C23 C21 C24 120.4(4) . .
C23 C22 C21 118.8(5) 3_765 .
C23 C22 H22A 120.6 3_765 .
C21 C22 H22A 120.6 . .
C22 C23 C21 122.2(5) 3_765 .
C22 C23 H23A 118.9 3_765 .
C21 C23 H23A 118.9 . .
O21 C24 O22 123.3(5) . .
O21 C24 C21 119.8(5) . .
O22 C24 C21 116.8(4) . .
C24 O22 Zn1 109.0(3) . .
C24 O22 Zn2 124.2(3) . .
Zn1 O22 Zn2 103.15(15) . .
C18 O24 Zn1 124.1(4) . 4_585
C5 N1 C2 102.7(10) . .
C5 N1 C6 126.1(12) . .
C2 N1 C6 130.7(11) . .
C4 N3 C2 104.4(11) . .
C4 N3 C10 129.4(11) . .
C2 N3 C10 126.2(11) . .
N3 C2 N1 113.1(10) . .
N3 C2 C4 38.2(7) . .
N1 C2 C4 74.9(8) . .
N3 C2 H2A 123.4 . .
N1 C2 H2A 123.4 . .
C4 C2 H2A 161.6 . .
N3 C4 C5 111.9(13) . .
N3 C4 C2 37.4(6) . .
C5 C4 C2 74.5(10) . .
N3 C4 H4A 124.1 . .
C5 C4 H4A 124.1 . .
C2 C4 H4A 161.4 . .
C4 C5 N1 107.9(14) . .
C4 C5 H5A 126.1 . .
N1 C5 H5A 126.1 . .
N1 C6 H6A 109.5 . .
N1 C6 H6B 109.5 . .
H6A C6 H6B 109.5 . .
N1 C6 H6C 109.5 . .
H6A C6 H6C 109.5 . .
H6B C6 H6C 109.5 . .
C8 C7 H7A 109.5 . .
C8 C7 H7B 109.5 . .
H7A C7 H7B 109.5 . .
C8 C7 H7C 109.5 . .
H7A C7 H7C 109.5 . .
H7B C7 H7C 109.5 . .
C7 C8 C9 112.1(17) . .
C7 C8 H8A 109.2 . .
C9 C8 H8A 109.2 . .
C7 C8 H8B 109.2 . .
C9 C8 H8B 109.2 . .
H8A C8 H8B 107.9 . .
C10 C9 C8 104.3(14) . .
C10 C9 H9A 110.9 . .
C8 C9 H9A 110.9 . .
C10 C9 H9B 110.9 . .
C8 C9 H9B 110.9 . .
H9A C9 H9B 108.9 . .
N3 C10 C9 118.5(13) . .
N3 C10 H10A 107.7 . .
C9 C10 H10A 107.7 . .
N3 C10 H10B 107.7 . .
C9 C10 H10B 107.7 . .
H10A C10 H10B 107.1 . .

loop_
_geom_bond_atom_site_label_1
_geom_bond_atom_site_label_2
_geom_bond_distance
_geom_bond_site_symmetry_2
Zn1 O12 1.949(4) .
Zn1 O24 1.970(4) 4_586
Zn1 O22 1.983(3) .
Zn1 I1 2.5656(7) .
Zn2 O13 2.020(4) 2_744
Zn2 O13 2.020(4) 4_586
Zn2 O11 2.065(3) 3_775
Zn2 O11 2.065(3) .
Zn2 O22 2.197(3) .
Zn2 O22 2.197(3) 3_775
C11 C12 1.3900 .
C11 C16 1.3900 .
C11 C17 1.483(6) .
C12 C13 1.3900 .
C12 H12A 0.9300 .
C13 C14 1.3900 .
C13 H13A 0.9300 .
C14 C15 1.3900 .
C14 C18 1.504(5) .
C15 C16 1.3900 .
C15 H15A 0.9300 .
C16 H16A 0.9300 .
C17 O11 1.240(6) .
C17 O12 1.276(7) .
C18 O13 1.227(6) .
C18 O24 1.258(6) .
O13 Zn2 2.020(4) 2_754
C21 C22 1.362(7) .
C21 C23 1.408(8) .
C21 C24 1.502(7) .
C22 C23 1.362(8) 3_765
C22 H22A 0.9300 .
C23 C22 1.362(8) 3_765
C23 H23A 0.9300 .
C24 O21 1.225(6) .
C24 O22 1.286(6) .
O24 Zn1 1.970(4) 4_585
N1 C5 1.313(16) .
N1 C2 1.384(15) .
N1 C6 1.464(17) .
N3 C4 1.295(18) .
N3 C2 1.271(13) .
N3 C10 1.391(13) .
C2 C4 2.028(18) .
C2 H2A 0.9300 .
C4 C5 1.33(2) .
C4 H4A 0.9300 .
C5 H5A 0.9300 .
C6 H6A 0.9600 .
C6 H6B 0.9600 .
C6 H6C 0.9600 .
C7 C8 1.478(15) .
C7 H7A 0.9600 .
C7 H7B 0.9600 .
C7 H7C 0.9600 .
C8 C9 1.43(2) .
C8 H8A 0.9700 .
C8 H8B 0.9700 .
C9 C10 1.48(2) .
C9 H9A 0.9700 .
C9 H9B 0.9700 .
C10 H10A 0.9700 .
C10 H10B 0.9700 .

loop_
_geom_torsion_atom_site_label_1
_geom_torsion_atom_site_label_2
_geom_torsion_atom_site_label_3
_geom_torsion_atom_site_label_4
_geom_torsion
_geom_torsion_site_symmetry_1
_geom_torsion_site_symmetry_4
C16 C11 C12 C13 0.0 . .
C17 C11 C12 C13 -179.7(3) . .
C11 C12 C13 C14 0.0 . .
C12 C13 C14 C15 0.0 . .
C12 C13 C14 C18 178.7(4) . .
C13 C14 C15 C16 0.0 . .
C18 C14 C15 C16 -178.7(4) . .
C14 C15 C16 C11 0.0 . .
C12 C11 C16 C15 0.0 . .
C17 C11 C16 C15 179.7(3) . .
C12 C11 C17 O11 12.8(6) . .
C16 C11 C17 O11 -166.9(4) . .
C12 C11 C17 O12 -166.3(4) . .
C16 C11 C17 O12 14.0(6) . .
C13 C14 C18 O13 3.7(6) . .
C15 C14 C18 O13 -177.6(4) . .
C13 C14 C18 O24 -179.6(3) . .
C15 C14 C18 O24 -0.9(6) . .
O12 C17 O11 Zn2 3.6(11) . .
C11 C17 O11 Zn2 -175.5(4) . .
O13 Zn2 O11 C17 118.5(7) 2_744 .
O13 Zn2 O11 C17 -61.5(7) 4_586 .
O11 Zn2 O11 C17 133(100) 3_775 .
O22 Zn2 O11 C17 29.2(7) . .
O22 Zn2 O11 C17 -150.8(7) 3_775 .
O11 C17 O12 Zn1 -8.8(7) . .
C11 C17 O12 Zn1 170.2(3) . .
O24 Zn1 O12 C17 85.5(4) 4_586 .
O22 Zn1 O12 C17 -24.5(4) . .
I1 Zn1 O12 C17 -162.0(3) . .
O24 C18 O13 Zn2 26.9(9) . 2_754
C14 C18 O13 Zn2 -156.7(4) . 2_754
C23 C21 C22 C23 -3.8(10) . 3_765
C24 C21 C22 C23 174.5(6) . 3_765
C22 C21 C23 C22 4.0(11) . 3_765
C24 C21 C23 C22 -174.4(6) . 3_765
C22 C21 C24 O21 -165.5(6) . .
C23 C21 C24 O21 12.9(9) . .
C22 C21 C24 O22 11.7(8) . .
C23 C21 C24 O22 -169.9(5) . .
O21 C24 O22 Zn1 17.0(7) . .
C21 C24 O22 Zn1 -160.1(4) . .
O21 C24 O22 Zn2 -104.6(6) . .
C21 C24 O22 Zn2 78.3(6) . .
O12 Zn1 O22 C24 -80.4(4) . .
O24 Zn1 O22 C24 164.7(4) 4_586 .
I1 Zn1 O22 C24 53.0(4) . .
O12 Zn1 O22 Zn2 53.27(19) . .
O24 Zn1 O22 Zn2 -61.64(18) 4_586 .
I1 Zn1 O22 Zn2 -173.34(7) . .
O13 Zn2 O22 C24 -5.4(4) 2_744 .
O13 Zn2 O22 C24 174.6(4) 4_586 .
O11 Zn2 O22 C24 -99.9(4) 3_775 .
O11 Zn2 O22 C24 80.1(4) . .
O22 Zn2 O22 C24 27(100) 3_775 .
O13 Zn2 O22 Zn1 -129.61(16) 2_744 .
O13 Zn2 O22 Zn1 50.39(16) 4_586 .
O11 Zn2 O22 Zn1 135.86(17) 3_775 .
O11 Zn2 O22 Zn1 -44.14(17) . .
O22 Zn2 O22 Zn1 -98(100) 3_775 .
O13 C18 O24 Zn1 -12.8(8) . 4_585
C14 C18 O24 Zn1 170.8(3) . 4_585
C4 N3 C2 N1 0.4(16) . .
C10 N3 C2 N1 -179.7(12) . .
C10 N3 C2 C4 180(2) . .
C5 N1 C2 N3 0.7(15) . .
C6 N1 C2 N3 172.5(14) . .
C5 N1 C2 C4 1.0(12) . .
C6 N1 C2 C4 172.7(15) . .
C2 N3 C4 C5 -1(2) . .
C10 N3 C4 C5 178.7(15) . .
C10 N3 C4 C2 -180(2) . .
N1 C2 C4 N3 -179.6(15) . .
N3 C2 C4 C5 178.6(19) . .
N1 C2 C4 C5 -1.0(12) . .
N3 C4 C5 N1 2(2) . .
C2 C4 C5 N1 1.1(12) . .
C2 N1 C5 C4 -1.5(18) . .
C6 N1 C5 C4 -173.8(16) . .
C7 C8 C9 C10 -176.8(12) . .
C4 N3 C10 C9 -112.4(19) . .
C2 N3 C10 C9 67.8(18) . .
C8 C9 C10 N3 55.0(17) . .
